data_4104283
loop_
_publ_author_name
'Youngmin Kim'
'Fran\,cois P. Gabba\"i'

_publ_section_title
;
 Cationic Boranes for the Complexation of Fluoride Ions in Water below the
 4 ppm Maximum Contaminant Level
;
_journal_name_full 'Journal of the American Chemical Society'
_journal_page_first 3363
_journal_page_last 3369
_journal_paper_doi 10.1021/ja8091467
_journal_volume 131
_journal_year 2009
_chemical_formula_sum 'C46 H51 B Br O P'
_chemical_formula_weight 741.56
_chemical_name_systematic
; 
 ? 
;
_space_group_IT_number 2
_symmetry_cell_setting triclinic
_symmetry_space_group_name_Hall '-P 1'
_symmetry_space_group_name_H-M 'P -1'
_atom_sites_solution_hydrogens geom
_atom_sites_solution_primary direct
_atom_sites_solution_secondary difmap
_audit_creation_method SHELXL-97
_cell_angle_alpha 78.84(3)
_cell_angle_beta 85.45(3)
_cell_angle_gamma 86.33(3)
_cell_formula_units_Z 2
_cell_length_a 8.1920(16)
_cell_length_b 10.305(2)
_cell_length_c 24.315(5)
_cell_measurement_temperature 110(2)
_cell_volume 2005.0(7)
_computing_cell_refinement 'Bruker SMART'
_computing_data_collection 'Bruker SMART'
_computing_data_reduction 'Bruker SMART'
_computing_molecular_graphics 'Bruker SHELXTL'
_computing_publication_material 'Bruker SHELXTL'
_computing_structure_refinement 'SHELXL-97 (Sheldrick, 1997)'
_computing_structure_solution 'SHELXS-97 (Sheldrick, 1990)'
_diffrn_ambient_temperature 110(2)
_diffrn_measured_fraction_theta_full 0.974
_diffrn_measured_fraction_theta_max 0.974
_diffrn_measurement_device_type 'CCD area detector'
_diffrn_measurement_method 'phi and omega scans'
_diffrn_radiation_monochromator graphite
_diffrn_radiation_source 'fine-focus sealed tube'
_diffrn_radiation_type MoK\a
_diffrn_radiation_wavelength 0.71073
_diffrn_reflns_av_R_equivalents 0.0290
_diffrn_reflns_av_sigmaI/netI 0.0656
_diffrn_reflns_limit_h_max 10
_diffrn_reflns_limit_h_min -8
_diffrn_reflns_limit_k_max 12
_diffrn_reflns_limit_k_min -12
_diffrn_reflns_limit_l_max 30
_diffrn_reflns_limit_l_min -30
_diffrn_reflns_number 11256
_diffrn_reflns_theta_full 26.37
_diffrn_reflns_theta_max 26.37
_diffrn_reflns_theta_min 1.71
_exptl_absorpt_coefficient_mu 1.098
_exptl_absorpt_correction_T_max 0.9076
_exptl_absorpt_correction_T_min 0.6867
_exptl_absorpt_correction_type multi-scan
_exptl_absorpt_process_details sadabs
_exptl_crystal_colour colorless
_exptl_crystal_density_diffrn 1.228
_exptl_crystal_density_method 'not measured'
_exptl_crystal_description block
_exptl_crystal_F_000 780
_exptl_crystal_size_max 0.37
_exptl_crystal_size_mid 0.25
_exptl_crystal_size_min 0.09
_refine_diff_density_max 1.156
_refine_diff_density_min -0.759
_refine_diff_density_rms 0.085
_refine_ls_extinction_method none
_refine_ls_goodness_of_fit_ref 1.009
_refine_ls_hydrogen_treatment constr
_refine_ls_matrix_type full
_refine_ls_number_parameters 451
_refine_ls_number_reflns 7989
_refine_ls_number_restraints 0
_refine_ls_restrained_S_all 1.009
_refine_ls_R_factor_all 0.0830
_refine_ls_R_factor_gt 0.0578
_refine_ls_shift/su_max 0.001
_refine_ls_shift/su_mean 0.000
_refine_ls_structure_factor_coef Fsqd
_refine_ls_weighting_details 'calc w=1/[\s^2^(Fo^2^)+(0.0001P)^2^+6.6500P] where P=(Fo^2^+2Fc^2^)/3'
_refine_ls_weighting_scheme calc
_refine_ls_wR_factor_gt 0.1233
_refine_ls_wR_factor_ref 0.1354
_reflns_number_gt 5923
_reflns_number_total 7989
_reflns_threshold_expression >2sigma(I)
_cod_data_source_file ja8091467_si_001.cif
_cod_data_source_block platon
_cod_original_sg_symbol_H-M P-1
_cod_database_code 4104283

loop_
_symmetry_equiv_pos_as_xyz
'x, y, z'
'-x, -y, -z'

loop_
_atom_site_label
_atom_site_type_symbol
_atom_site_fract_x
_atom_site_fract_y
_atom_site_fract_z
_atom_site_U_iso_or_equiv
_atom_site_adp_type
_atom_site_occupancy
_atom_site_symmetry_multiplicity
_atom_site_calc_flag
_atom_site_refinement_flags
P1 P 0.49931(11) 0.28232(9) 0.36943(4) 0.0190(2) Uani 1 1 d .
C1 C 0.4120(4) 0.3535(3) 0.30386(14) 0.0203(7) Uani 1 1 d .
C2 C 0.3935(5) 0.2739(4) 0.26447(15) 0.0243(8) Uani 1 1 d .
H2A H 0.4347 0.1843 0.2707 0.029 Uiso 1 1 calc R
C3 C 0.3143(5) 0.3269(4) 0.21613(15) 0.0251(8) Uani 1 1 d .
H3A H 0.2988 0.2718 0.1900 0.030 Uiso 1 1 calc R
C4 C 0.2570(4) 0.4592(4) 0.20492(14) 0.0221(8) Uani 1 1 d .
C5 C 0.2781(4) 0.5370(4) 0.24516(14) 0.0232(8) Uani 1 1 d .
H5A H 0.2405 0.6274 0.2384 0.028 Uiso 1 1 calc R
C6 C 0.3523(5) 0.4852(4) 0.29440(15) 0.0245(8) Uani 1 1 d .
H6A H 0.3625 0.5389 0.3215 0.029 Uiso 1 1 calc R
C7 C 0.6143(4) 0.4040(3) 0.39081(15) 0.0213(7) Uani 1 1 d .
C8 C 0.7137(5) 0.4844(4) 0.35063(15) 0.0265(8) Uani 1 1 d .
H8A H 0.7092 0.4825 0.3119 0.032 Uiso 1 1 calc R
C9 C 0.8183(5) 0.5664(4) 0.36751(17) 0.0327(9) Uani 1 1 d .
H9A H 0.8887 0.6190 0.3404 0.039 Uiso 1 1 calc R
C10 C 0.8210(5) 0.5726(4) 0.42415(17) 0.0320(9) Uani 1 1 d .
H10A H 0.8922 0.6302 0.4356 0.038 Uiso 1 1 calc R
C11 C 0.7207(5) 0.4952(4) 0.46357(17) 0.0301(9) Uani 1 1 d .
H11A H 0.7220 0.5004 0.5021 0.036 Uiso 1 1 calc R
C12 C 0.6176(4) 0.4094(4) 0.44758(15) 0.0251(8) Uani 1 1 d .
H12A H 0.5500 0.3550 0.4750 0.030 Uiso 1 1 calc R
C13 C 0.3358(4) 0.2308(3) 0.42073(14) 0.0199(7) Uani 1 1 d .
C14 C 0.1920(5) 0.3093(4) 0.42213(17) 0.0299(9) Uani 1 1 d .
H14A H 0.1794 0.3890 0.3953 0.036 Uiso 1 1 calc R
C15 C 0.0679(5) 0.2714(4) 0.46238(17) 0.0336(9) Uani 1 1 d .
H15A H -0.0300 0.3259 0.4632 0.040 Uiso 1 1 calc R
C16 C 0.0824(4) 0.1568(4) 0.50140(16) 0.0271(8) Uani 1 1 d .
H16A H -0.0044 0.1320 0.5290 0.033 Uiso 1 1 calc R
C17 C 0.2241(5) 0.0780(5) 0.50015(19) 0.0450(12) Uani 1 1 d .
H17A H 0.2353 -0.0018 0.5270 0.054 Uiso 1 1 calc R
C18 C 0.3503(5) 0.1143(5) 0.45999(18) 0.0425(12) Uani 1 1 d .
H18A H 0.4476 0.0590 0.4593 0.051 Uiso 1 1 calc R
C19 C 0.6353(4) 0.1417(3) 0.36221(14) 0.0198(7) Uani 1 1 d .
C20 C 0.5727(5) 0.0194(4) 0.36009(16) 0.0267(8) Uani 1 1 d .
H20A H 0.4576 0.0110 0.3611 0.032 Uiso 1 1 calc R
C21 C 0.6793(5) -0.0893(4) 0.35654(17) 0.0309(9) Uani 1 1 d .
H21A H 0.6369 -0.1725 0.3556 0.037 Uiso 1 1 calc R
C22 C 0.8474(5) -0.0773(4) 0.35434(16) 0.0306(9) Uani 1 1 d .
H22A H 0.9198 -0.1521 0.3520 0.037 Uiso 1 1 calc R
C23 C 0.9097(5) 0.0437(4) 0.35556(16) 0.0272(8) Uani 1 1 d .
H23A H 1.0250 0.0520 0.3535 0.033 Uiso 1 1 calc R
C24 C 0.8047(4) 0.1530(4) 0.35970(14) 0.0228(8) Uani 1 1 d .
H24A H 0.8481 0.2357 0.3608 0.027 Uiso 1 1 calc R
C25 C 0.0586(4) 0.4309(3) 0.12433(14) 0.0214(7) Uani 1 1 d .
C26 C 0.0938(4) 0.3990(4) 0.07061(14) 0.0226(8) Uani 1 1 d .
C27 C -0.0134(5) 0.3239(4) 0.04987(15) 0.0277(8) Uani 1 1 d .
H27A H 0.0118 0.3026 0.0138 0.033 Uiso 1 1 calc R
C28 C -0.1559(5) 0.2792(4) 0.08020(16) 0.0292(9) Uani 1 1 d .
C29 C -0.1892(5) 0.3091(4) 0.13311(16) 0.0285(8) Uani 1 1 d .
H29A H -0.2865 0.2791 0.1544 0.034 Uiso 1 1 calc R
C30 C -0.0842(4) 0.3818(4) 0.15599(15) 0.0244(8) Uani 1 1 d .
C31 C 0.2490(5) 0.4404(4) 0.03594(16) 0.0299(9) Uani 1 1 d .
H31A H 0.2519 0.4096 0.0002 0.045 Uiso 1 1 calc R
H31B H 0.3441 0.4015 0.0564 0.045 Uiso 1 1 calc R
H31C H 0.2521 0.5372 0.0286 0.045 Uiso 1 1 calc R
C32 C -0.2729(6) 0.2004(5) 0.05639(19) 0.0427(11) Uani 1 1 d .
H32A H -0.3659 0.1778 0.0838 0.064 Uiso 1 1 calc R
H32B H -0.2159 0.1190 0.0483 0.064 Uiso 1 1 calc R
H32C H -0.3127 0.2534 0.0216 0.064 Uiso 1 1 calc R
C33 C -0.1303(5) 0.4091(4) 0.21416(16) 0.0335(9) Uani 1 1 d .
H33A H -0.2326 0.3668 0.2290 0.050 Uiso 1 1 calc R
H33B H -0.1454 0.5049 0.2124 0.050 Uiso 1 1 calc R
H33C H -0.0428 0.3735 0.2389 0.050 Uiso 1 1 calc R
C34 C 0.2109(4) 0.6654(3) 0.11931(14) 0.0199(7) Uani 1 1 d .
C35 C 0.3747(4) 0.7034(4) 0.10926(14) 0.0227(8) Uani 1 1 d .
C36 C 0.4084(5) 0.8349(4) 0.08669(15) 0.0267(8) Uani 1 1 d .
H36A H 0.5194 0.8583 0.0794 0.032 Uiso 1 1 calc R
C37 C 0.2848(5) 0.9324(4) 0.07452(16) 0.0291(9) Uani 1 1 d .
C38 C 0.1241(5) 0.8944(4) 0.08338(16) 0.0289(9) Uani 1 1 d .
H38A H 0.0380 0.9595 0.0744 0.035 Uiso 1 1 calc R
C39 C 0.0847(4) 0.7651(4) 0.10492(15) 0.0235(8) Uani 1 1 d .
C40 C 0.5190(5) 0.6039(4) 0.11942(17) 0.0305(9) Uani 1 1 d .
H40A H 0.6216 0.6498 0.1100 0.046 Uiso 1 1 calc R
H40B H 0.5146 0.5374 0.0958 0.046 Uiso 1 1 calc R
H40C H 0.5140 0.5603 0.1590 0.046 Uiso 1 1 calc R
C41 C 0.3229(6) 1.0752(4) 0.0524(2) 0.0442(11) Uani 1 1 d .
H41A H 0.2203 1.1287 0.0464 0.066 Uiso 1 1 calc R
H41B H 0.3894 1.0820 0.0167 0.066 Uiso 1 1 calc R
H41C H 0.3837 1.1076 0.0797 0.066 Uiso 1 1 calc R
C42 C -0.0936(4) 0.7336(4) 0.11330(19) 0.0347(10) Uani 1 1 d .
H42A H -0.1615 0.8143 0.1010 0.052 Uiso 1 1 calc R
H42B H -0.1213 0.6989 0.1532 0.052 Uiso 1 1 calc R
H42C H -0.1142 0.6671 0.0911 0.052 Uiso 1 1 calc R
B1 B 0.1734(5) 0.5193(4) 0.14858(17) 0.0207(8) Uani 1 1 d .
O1 O 0.3520(5) 0.9911(4) 0.21370(16) 0.0612(10) Uani 1 1 d .
C43 C 0.6324(9) 0.9477(7) 0.2106(3) 0.0791(19) Uani 1 1 d .
H43A H 0.7217 0.8806 0.2192 0.119 Uiso 1 1 calc R
H43B H 0.6428 1.0195 0.2311 0.119 Uiso 1 1 calc R
H43C H 0.6381 0.9834 0.1702 0.119 Uiso 1 1 calc R
C44 C 0.4787(7) 0.8888(6) 0.2272(2) 0.0635(16) Uani 1 1 d .
H44A H 0.4715 0.8522 0.2680 0.076 Uiso 1 1 calc R
H44B H 0.4668 0.8160 0.2068 0.076 Uiso 1 1 calc R
C45 C 0.1866(7) 0.9410(5) 0.2253(2) 0.0581(14) Uani 1 1 d .
H45A H 0.1684 0.9029 0.2658 0.070 Uiso 1 1 calc R
H45B H 0.1747 0.8704 0.2037 0.070 Uiso 1 1 calc R
C46 C 0.0652(7) 1.0507(6) 0.2092(3) 0.0687(16) Uani 1 1 d .
H46A H -0.0455 1.0178 0.2168 0.103 Uiso 1 1 calc R
H46B H 0.0833 1.0875 0.1690 0.103 Uiso 1 1 calc R
H46C H 0.0769 1.1199 0.2309 0.103 Uiso 1 1 calc R
Br1 Br 0.25733(5) 0.73779(5) 0.388245(19) 0.03827(14) Uani 1 1 d .

loop_
_atom_site_aniso_label
_atom_site_aniso_U_11
_atom_site_aniso_U_22
_atom_site_aniso_U_33
_atom_site_aniso_U_23
_atom_site_aniso_U_13
_atom_site_aniso_U_12
P1 0.0209(5) 0.0192(5) 0.0162(4) -0.0021(4) -0.0029(3) 0.0040(4)
C1 0.0234(18) 0.0194(18) 0.0173(17) -0.0022(14) -0.0023(14) 0.0029(14)
C2 0.032(2) 0.0176(18) 0.0221(18) -0.0022(15) -0.0044(15) 0.0048(15)
C3 0.030(2) 0.026(2) 0.0210(18) -0.0075(15) -0.0034(15) -0.0001(15)
C4 0.0238(19) 0.0234(19) 0.0189(18) -0.0033(15) -0.0043(14) 0.0002(14)
C5 0.031(2) 0.0165(18) 0.0205(18) -0.0009(14) -0.0034(15) 0.0028(14)
C6 0.032(2) 0.0211(19) 0.0201(18) -0.0050(15) -0.0028(15) 0.0020(15)
C7 0.0221(18) 0.0196(18) 0.0230(18) -0.0082(14) -0.0023(14) 0.0055(14)
C8 0.039(2) 0.0194(19) 0.0215(19) -0.0057(15) -0.0002(16) 0.0003(16)
C9 0.041(2) 0.019(2) 0.038(2) -0.0061(17) 0.0011(18) -0.0016(17)
C10 0.034(2) 0.024(2) 0.043(2) -0.0164(18) -0.0102(18) 0.0064(17)
C11 0.030(2) 0.034(2) 0.030(2) -0.0169(18) -0.0077(17) 0.0106(17)
C12 0.0191(18) 0.033(2) 0.0229(19) -0.0084(16) -0.0024(14) 0.0094(15)
C13 0.0192(17) 0.0230(19) 0.0173(17) -0.0035(14) -0.0028(13) 0.0016(14)
C14 0.028(2) 0.022(2) 0.036(2) 0.0006(17) -0.0022(17) 0.0064(15)
C15 0.023(2) 0.034(2) 0.041(2) -0.0060(19) -0.0001(17) 0.0100(17)
C16 0.0204(19) 0.035(2) 0.028(2) -0.0101(17) -0.0009(15) -0.0032(16)
C17 0.038(3) 0.046(3) 0.037(2) 0.016(2) 0.008(2) 0.013(2)
C18 0.030(2) 0.050(3) 0.034(2) 0.013(2) 0.0085(18) 0.0218(19)
C19 0.0243(18) 0.0168(17) 0.0161(17) 0.0008(13) -0.0021(14) 0.0042(14)
C20 0.025(2) 0.022(2) 0.033(2) -0.0028(16) -0.0079(16) 0.0010(15)
C21 0.037(2) 0.020(2) 0.037(2) -0.0040(17) -0.0130(18) -0.0003(16)
C22 0.036(2) 0.025(2) 0.031(2) -0.0064(17) -0.0031(17) 0.0099(16)
C23 0.0232(19) 0.026(2) 0.029(2) -0.0026(16) 0.0025(15) 0.0042(15)
C24 0.0250(19) 0.0218(19) 0.0190(18) 0.0005(14) 0.0022(14) -0.0011(15)
C25 0.0233(18) 0.0206(18) 0.0190(17) -0.0005(14) -0.0029(14) 0.0013(14)
C26 0.0256(19) 0.0231(19) 0.0188(18) -0.0038(15) -0.0029(14) 0.0025(15)
C27 0.036(2) 0.028(2) 0.0205(18) -0.0059(16) -0.0068(16) 0.0043(16)
C28 0.030(2) 0.025(2) 0.033(2) -0.0031(17) -0.0112(17) -0.0035(16)
C29 0.025(2) 0.029(2) 0.030(2) -0.0005(17) -0.0037(16) -0.0028(16)
C30 0.0246(19) 0.0228(19) 0.0251(19) -0.0030(15) -0.0019(15) -0.0002(15)
C31 0.032(2) 0.034(2) 0.025(2) -0.0098(17) 0.0003(16) 0.0019(17)
C32 0.043(3) 0.048(3) 0.041(3) -0.011(2) -0.011(2) -0.014(2)
C33 0.034(2) 0.039(2) 0.028(2) -0.0081(18) 0.0054(17) -0.0069(18)
C34 0.0208(18) 0.0241(19) 0.0154(17) -0.0048(14) -0.0034(13) -0.0003(14)
C35 0.0222(18) 0.029(2) 0.0183(17) -0.0060(15) -0.0043(14) -0.0003(15)
C36 0.0238(19) 0.030(2) 0.027(2) -0.0051(16) -0.0025(15) -0.0086(16)
C37 0.032(2) 0.027(2) 0.028(2) -0.0060(17) -0.0005(16) -0.0046(16)
C38 0.027(2) 0.026(2) 0.033(2) -0.0030(17) -0.0025(16) 0.0031(16)
C39 0.0232(19) 0.0234(19) 0.0237(19) -0.0041(15) -0.0026(15) 0.0005(15)
C40 0.0207(19) 0.036(2) 0.033(2) -0.0027(18) -0.0031(16) 0.0005(16)
C41 0.042(3) 0.030(2) 0.058(3) 0.000(2) -0.001(2) -0.0057(19)
C42 0.0184(19) 0.030(2) 0.053(3) -0.0019(19) -0.0029(18) 0.0030(16)
B1 0.0179(19) 0.024(2) 0.020(2) -0.0070(16) 0.0007(15) 0.0053(16)
O1 0.076(3) 0.046(2) 0.063(2) -0.0147(18) -0.004(2) -0.0005(19)
C43 0.097(5) 0.089(5) 0.057(4) -0.031(3) 0.010(3) -0.011(4)
C44 0.074(4) 0.077(4) 0.047(3) -0.034(3) -0.014(3) 0.018(3)
C45 0.070(4) 0.049(3) 0.056(3) -0.009(3) -0.007(3) -0.012(3)
C46 0.069(4) 0.063(4) 0.074(4) -0.014(3) 0.001(3) -0.004(3)
Br1 0.0311(2) 0.0430(3) 0.0420(3) -0.0148(2) 0.00025(18) 0.00558(18)

loop_
_atom_type_symbol
_atom_type_description
_atom_type_scat_dispersion_real
_atom_type_scat_dispersion_imag
_atom_type_scat_source
C C 0.0033 0.0016 'International Tables Vol C Tables 4.2.6.8 and 6.1.1.4'
H H 0.0000 0.0000 'International Tables Vol C Tables 4.2.6.8 and 6.1.1.4'
B B 0.0013 0.0007 'International Tables Vol C Tables 4.2.6.8 and 6.1.1.4'
Br Br -0.2901 2.4595 'International Tables Vol C Tables 4.2.6.8 and 6.1.1.4'
O O 0.0106 0.0060 'International Tables Vol C Tables 4.2.6.8 and 6.1.1.4'
P P 0.1023 0.0942 'International Tables Vol C Tables 4.2.6.8 and 6.1.1.4'

loop_
_geom_angle_atom_site_label_1
_geom_angle_atom_site_label_2
_geom_angle_atom_site_label_3
_geom_angle
C13 P1 C7 110.66(16)
C13 P1 C19 109.18(16)
C7 P1 C19 108.34(16)
C13 P1 C1 108.43(16)
C7 P1 C1 109.11(17)
C19 P1 C1 111.13(16)
C6 C1 C2 120.2(3)
C6 C1 P1 119.8(3)
C2 C1 P1 119.9(3)
C3 C2 C1 119.4(3)
C3 C2 H2A 120.3
C1 C2 H2A 120.3
C2 C3 C4 121.6(3)
C2 C3 H3A 119.2
C4 C3 H3A 119.2
C3 C4 C5 117.7(3)
C3 C4 B1 120.9(3)
C5 C4 B1 121.4(3)
C6 C5 C4 121.7(3)
C6 C5 H5A 119.1
C4 C5 H5A 119.1
C5 C6 C1 119.4(3)
C5 C6 H6A 120.3
C1 C6 H6A 120.3
C12 C7 C8 120.1(3)
C12 C7 P1 120.4(3)
C8 C7 P1 119.2(3)
C9 C8 C7 119.7(3)
C9 C8 H8A 120.2
C7 C8 H8A 120.2
C8 C9 C10 120.3(4)
C8 C9 H9A 119.9
C10 C9 H9A 119.9
C11 C10 C9 120.0(4)
C11 C10 H10A 120.0
C9 C10 H10A 120.0
C10 C11 C12 120.7(4)
C10 C11 H11A 119.7
C12 C11 H11A 119.7
C11 C12 C7 119.3(4)
C11 C12 H12A 120.3
C7 C12 H12A 120.3
C18 C13 C14 118.9(3)
C18 C13 P1 121.3(3)
C14 C13 P1 119.8(3)
C15 C14 C13 119.8(4)
C15 C14 H14A 120.1
C13 C14 H14A 120.1
C16 C15 C14 121.3(4)
C16 C15 H15A 119.3
C14 C15 H15A 119.3
C15 C16 C17 119.2(4)
C15 C16 H16A 120.4
C17 C16 H16A 120.4
C16 C17 C18 120.3(4)
C16 C17 H17A 119.8
C18 C17 H17A 119.8
C17 C18 C13 120.4(4)
C17 C18 H18A 119.8
C13 C18 H18A 119.8
C24 C19 C20 119.4(3)
C24 C19 P1 120.0(3)
C20 C19 P1 120.6(3)
C21 C20 C19 119.8(3)
C21 C20 H20A 120.1
C19 C20 H20A 120.1
C22 C21 C20 120.4(4)
C22 C21 H21A 119.8
C20 C21 H21A 119.8
C23 C22 C21 120.0(4)
C23 C22 H22A 120.0
C21 C22 H22A 120.0
C22 C23 C24 120.3(4)
C22 C23 H23A 119.8
C24 C23 H23A 119.8
C23 C24 C19 120.1(3)
C23 C24 H24A 120.0
C19 C24 H24A 120.0
C26 C25 C30 118.2(3)
C26 C25 B1 121.3(3)
C30 C25 B1 120.5(3)
C27 C26 C25 119.7(3)
C27 C26 C31 119.0(3)
C25 C26 C31 121.3(3)
C28 C27 C26 122.1(3)
C28 C27 H27A 119.0
C26 C27 H27A 119.0
C29 C28 C27 118.2(3)
C29 C28 C32 120.5(4)
C27 C28 C32 121.3(4)
C28 C29 C30 121.8(4)
C28 C29 H29A 119.1
C30 C29 H29A 119.1
C29 C30 C25 120.0(3)
C29 C30 C33 118.0(3)
C25 C30 C33 121.9(3)
C26 C31 H31A 109.5
C26 C31 H31B 109.5
H31A C31 H31B 109.5
C26 C31 H31C 109.5
H31A C31 H31C 109.5
H31B C31 H31C 109.5
C28 C32 H32A 109.5
C28 C32 H32B 109.5
H32A C32 H32B 109.5
C28 C32 H32C 109.5
H32A C32 H32C 109.5
H32B C32 H32C 109.5
C30 C33 H33A 109.5
C30 C33 H33B 109.5
H33A C33 H33B 109.5
C30 C33 H33C 109.5
H33A C33 H33C 109.5
H33B C33 H33C 109.5
C35 C34 C39 117.5(3)
C35 C34 B1 119.9(3)
C39 C34 B1 122.5(3)
C36 C35 C34 120.2(3)
C36 C35 C40 117.7(3)
C34 C35 C40 122.0(3)
C37 C36 C35 122.0(3)
C37 C36 H36A 119.0
C35 C36 H36A 119.0
C38 C37 C36 117.7(4)
C38 C37 C41 120.8(4)
C36 C37 C41 121.5(4)
C39 C38 C37 122.3(4)
C39 C38 H38A 118.9
C37 C38 H38A 118.9
C38 C39 C34 120.2(3)
C38 C39 C42 118.4(3)
C34 C39 C42 121.4(3)
C35 C40 H40A 109.5
C35 C40 H40B 109.5
H40A C40 H40B 109.5
C35 C40 H40C 109.5
H40A C40 H40C 109.5
H40B C40 H40C 109.5
C37 C41 H41A 109.5
C37 C41 H41B 109.5
H41A C41 H41B 109.5
C37 C41 H41C 109.5
H41A C41 H41C 109.5
H41B C41 H41C 109.5
C39 C42 H42A 109.5
C39 C42 H42B 109.5
H42A C42 H42B 109.5
C39 C42 H42C 109.5
H42A C42 H42C 109.5
H42B C42 H42C 109.5
C25 B1 C34 123.3(3)
C25 B1 C4 118.8(3)
C34 B1 C4 117.9(3)
C44 O1 C45 112.7(4)
C44 C43 H43A 109.5
C44 C43 H43B 109.5
H43A C43 H43B 109.5
C44 C43 H43C 109.5
H43A C43 H43C 109.5
H43B C43 H43C 109.5
C43 C44 O1 107.3(5)
C43 C44 H44A 110.3
O1 C44 H44A 110.3
C43 C44 H44B 110.3
O1 C44 H44B 110.3
H44A C44 H44B 108.5
O1 C45 C46 109.1(4)
O1 C45 H45A 109.9
C46 C45 H45A 109.9
O1 C45 H45B 109.9
C46 C45 H45B 109.9
H45A C45 H45B 108.3
C45 C46 H46A 109.5
C45 C46 H46B 109.5
H46A C46 H46B 109.5
C45 C46 H46C 109.5
H46A C46 H46C 109.5
H46B C46 H46C 109.5

loop_
_geom_bond_atom_site_label_1
_geom_bond_atom_site_label_2
_geom_bond_distance
P1 C13 1.789(4)
P1 C7 1.792(4)
P1 C19 1.798(3)
P1 C1 1.803(3)
C1 C6 1.396(5)
C1 C2 1.399(5)
C2 C3 1.388(5)
C2 H2A 0.9500
C3 C4 1.396(5)
C3 H3A 0.9500
C4 C5 1.406(5)
C4 B1 1.579(5)
C5 C6 1.383(5)
C5 H5A 0.9500
C6 H6A 0.9500
C7 C12 1.395(5)
C7 C8 1.397(5)
C8 C9 1.379(5)
C8 H8A 0.9500
C9 C10 1.393(6)
C9 H9A 0.9500
C10 C11 1.376(6)
C10 H10A 0.9500
C11 C12 1.388(5)
C11 H11A 0.9500
C12 H12A 0.9500
C13 C18 1.387(5)
C13 C14 1.388(5)
C14 C15 1.375(5)
C14 H14A 0.9500
C15 C16 1.370(6)
C15 H15A 0.9500
C16 C17 1.375(6)
C16 H16A 0.9500
C17 C18 1.382(6)
C17 H17A 0.9500
C18 H18A 0.9500
C19 C24 1.396(5)
C19 C20 1.402(5)
C20 C21 1.388(5)
C20 H20A 0.9500
C21 C22 1.386(6)
C21 H21A 0.9500
C22 C23 1.383(5)
C22 H22A 0.9500
C23 C24 1.388(5)
C23 H23A 0.9500
C24 H24A 0.9500
C25 C26 1.411(5)
C25 C30 1.414(5)
C25 B1 1.571(5)
C26 C27 1.390(5)
C26 C31 1.507(5)
C27 C28 1.386(5)
C27 H27A 0.9500
C28 C29 1.382(5)
C28 C32 1.511(5)
C29 C30 1.390(5)
C29 H29A 0.9500
C30 C33 1.509(5)
C31 H31A 0.9800
C31 H31B 0.9800
C31 H31C 0.9800
C32 H32A 0.9800
C32 H32B 0.9800
C32 H32C 0.9800
C33 H33A 0.9800
C33 H33B 0.9800
C33 H33C 0.9800
C34 C35 1.412(5)
C34 C39 1.424(5)
C34 B1 1.573(5)
C35 C36 1.396(5)
C35 C40 1.517(5)
C36 C37 1.388(5)
C36 H36A 0.9500
C37 C38 1.385(5)
C37 C41 1.510(6)
C38 C39 1.384(5)
C38 H38A 0.9500
C39 C42 1.506(5)
C40 H40A 0.9800
C40 H40B 0.9800
C40 H40C 0.9800
C41 H41A 0.9800
C41 H41B 0.9800
C41 H41C 0.9800
C42 H42A 0.9800
C42 H42B 0.9800
C42 H42C 0.9800
O1 C44 1.441(6)
O1 C45 1.467(6)
C43 C44 1.428(8)
C43 H43A 0.9800
C43 H43B 0.9800
C43 H43C 0.9800
C44 H44A 0.9900
C44 H44B 0.9900
C45 C46 1.473(8)
C45 H45A 0.9900
C45 H45B 0.9900
C46 H46A 0.9800
C46 H46B 0.9800
C46 H46C 0.9800

loop_
_cod_related_entry_id
_cod_related_entry_database
_cod_related_entry_code
1 ChemSpider 30660163
